data_9000689
loop_
_publ_author_name
'Hazen, R. M.'
'Finger, L. W.'

_publ_section_title
;
 Crystal structure and compressibility of zircon at high pressure
 crystal No. 2, P = 37.1 kbar
;
_journal_name_full 'American Mineralogist'
_journal_page_first 196
_journal_page_last 201
_journal_volume 64
_journal_year 1979
_chemical_formula_sum 'O4 Si Zr'
_chemical_name_mineral Zircon
_space_group_IT_number 141
_symmetry_space_group_name_Hall '-I 4bd 2'
_symmetry_space_group_name_H-M 'I 41/a m d :2'
_cell_angle_alpha 90
_cell_angle_beta 90
_cell_angle_gamma 90
_cell_length_a 6.5650
_cell_length_b 6.5650
_cell_length_c 5.9583
_cell_formula_units_Z 4
_cell_volume 256.798
_database_code_amcsd 0000702
_diffrn_ambient_pressure 3.71e+06
_exptl_crystal_density_diffrn 4.741
_cod_original_sg_symbol_H-M 'I 41/a m d'
_cod_original_formula_sum 'Zr Si O4'
_cod_database_code 9000689

loop_
_space_group_symop_operation_xyz
x,y,z
1/2+x,1/2+y,1/2+z
1/4-y,3/4-x,1/4+z
3/4-y,1/4-x,3/4+z
1/4+y,3/4+x,1/4-z
3/4+y,1/4+x,3/4-z
1/4+y,3/4-x,1/4-z
3/4+y,1/4-x,3/4-z
1/4-y,3/4+x,1/4+z
3/4-y,1/4+x,3/4+z
1/2+x,-y,1/2+z
+x,1/2-y,+z
1/2-x,y,1/2-z
-x,1/2+y,-z
1/2+x,y,1/2-z
+x,1/2+y,-z
1/2-x,-y,1/2+z
-x,1/2-y,+z
1/4+y,1/4+x,3/4+z
3/4+y,3/4+x,1/4+z
1/4-y,1/4-x,3/4-z
3/4-y,3/4-x,1/4-z
1/4-y,1/4+x,3/4-z
3/4-y,3/4+x,1/4-z
1/4+y,1/4-x,3/4+z
3/4+y,3/4-x,1/4+z
-x,y,z
1/2-x,1/2+y,1/2+z
x,-y,-z
1/2+x,1/2-y,1/2-z
-x,-y,-z
1/2-x,1/2-y,1/2-z

loop_
_atom_site_aniso_label
_atom_site_aniso_U_11
_atom_site_aniso_U_22
_atom_site_aniso_U_33
_atom_site_aniso_U_12
_atom_site_aniso_U_13
_atom_site_aniso_U_23
Zr 0.00415 0.00415 0.00360 0.00000 0.00000 0.00000
Si 0.00524 0.00524 0.00378 0.00000 0.00000 0.00000
O 0.00917 0.00873 0.00450 0.00000 0.00000 0.00238

loop_
_atom_site_label
_atom_site_fract_x
_atom_site_fract_y
_atom_site_fract_z
Zr 0.00000 0.75000 0.12500
Si 0.00000 0.25000 0.37500
O 0.00000 0.06560 0.19610

loop_
_cod_related_entry_id
_cod_related_entry_database
_cod_related_entry_code
1 AMCSD 0000702
